data_2236915
loop_
_publ_author_name
'Zhang, Lai-Ping'
'Wen, Shu-Tang'
'Fu, Xiao-Ning'

_publ_section_title
;
 <i>catena</i>-Poly[[[diaquacopper(II)]-bis[\m-1,5-bis(1<i>H</i>-imidazol-1-yl)pentane-\k^2^<i>N</i>^3^:<i>N</i>^3'^]]
 naphthalene-1,5-disulfonate]
;
_journal_coeditor_code HY2599
_journal_issue 12
_journal_name_full 'Acta Crystallographica Section E'
_journal_page_first m1505
_journal_paper_doi 10.1107/S1600536812045679
_journal_volume 68
_journal_year 2012
_chemical_formula_iupac '[Cu (C11 H16 N4)2 (H2 O)2] (C10 H6 O6 S2)'
_chemical_formula_moiety 'C22 H32 Cu N8 O2 +, C10 H6 O6 S2 -'
_chemical_formula_sum 'C32 H38 Cu N8 O8 S2'
_chemical_formula_weight 790.37
_chemical_melting_point ?
_chemical_name_systematic
;
<i>catena</i>-Poly[[[diaquacopper(II)]-bis[\m-1,5-bis(1<i>H</i>-imidazol-1-
yl)pentane-\k^2^<i>N</i>^3^:<i>N</i>^3'^]] naphthalene-1,5-disulfonate]
;
_space_group_IT_number 2
_symmetry_cell_setting triclinic
_symmetry_space_group_name_Hall '-P 1'
_symmetry_space_group_name_H-M 'P -1'
_atom_sites_solution_hydrogens geom
_atom_sites_solution_primary direct
_atom_sites_solution_secondary difmap
_audit_creation_method SHELXL-97
_cell_angle_alpha 95.490(5)
_cell_angle_beta 102.930(5)
_cell_angle_gamma 114.000(5)
_cell_formula_units_Z 1
_cell_length_a 9.300(5)
_cell_length_b 9.880(5)
_cell_length_c 11.020(5)
_cell_measurement_reflns_used 3995
_cell_measurement_temperature 293(2)
_cell_measurement_theta_max 27.5
_cell_measurement_theta_min 3.0
_cell_volume 881.5(8)
_computing_cell_refinement 'RAPID-AUTO (Rigaku, 1998)'
_computing_data_collection 'RAPID-AUTO (Rigaku, 1998)'
_computing_data_reduction 'CrystalStructure (Rigaku/MSC, 2002)'
_computing_molecular_graphics 'XP in SHELXTL (Sheldrick, 2008)'
_computing_publication_material 'SHELXTL (Sheldrick, 2008)'
_computing_structure_refinement 'SHELXL97 (Sheldrick, 2008)'
_computing_structure_solution 'SHELXS97 (Sheldrick, 2008)'
_diffrn_ambient_temperature 293(2)
_diffrn_detector_area_resol_mean 10
_diffrn_measured_fraction_theta_full 0.996
_diffrn_measured_fraction_theta_max 0.986
_diffrn_measurement_device_type 'Rigaku R-AXIS RAPID'
_diffrn_measurement_method '\w scans'
_diffrn_radiation_monochromator graphite
_diffrn_radiation_source 'fine-focus sealed tube'
_diffrn_radiation_type MoK\a
_diffrn_radiation_wavelength 0.71073
_diffrn_reflns_av_R_equivalents 0.0757
_diffrn_reflns_av_sigmaI/netI 0.1119
_diffrn_reflns_limit_h_max 12
_diffrn_reflns_limit_h_min -12
_diffrn_reflns_limit_k_max 12
_diffrn_reflns_limit_k_min -12
_diffrn_reflns_limit_l_max 14
_diffrn_reflns_limit_l_min -13
_diffrn_reflns_number 8706
_diffrn_reflns_theta_full 25.00
_diffrn_reflns_theta_max 27.50
_diffrn_reflns_theta_min 3.05
_exptl_absorpt_coefficient_mu 0.800
_exptl_absorpt_correction_T_max 0.980
_exptl_absorpt_correction_T_min 0.970
_exptl_absorpt_correction_type multi-scan
_exptl_absorpt_process_details '(ABSCOR; Higashi, 1995)'
_exptl_crystal_colour blue
_exptl_crystal_density_diffrn 1.489
_exptl_crystal_density_method 'not measured'
_exptl_crystal_description block
_exptl_crystal_F_000 411
_exptl_crystal_size_max 0.41
_exptl_crystal_size_mid 0.33
_exptl_crystal_size_min 0.21
_refine_diff_density_max 0.520
_refine_diff_density_min -0.624
_refine_ls_extinction_coef 0.015(3)
_refine_ls_extinction_expression Fc^*^=kFc[1+0.001xFc^2^\l^3^/sin(2\q)]^-1/4^
_refine_ls_extinction_method 'SHELXL97 (Sheldrick, 2008)'
_refine_ls_goodness_of_fit_ref 1.027
_refine_ls_hydrogen_treatment mixed
_refine_ls_matrix_type full
_refine_ls_number_parameters 258
_refine_ls_number_reflns 3995
_refine_ls_number_restraints 4
_refine_ls_restrained_S_all 1.027
_refine_ls_R_factor_all 0.1426
_refine_ls_R_factor_gt 0.0739
_refine_ls_shift/su_max 0.000
_refine_ls_shift/su_mean 0.000
_refine_ls_structure_factor_coef Fsqd
_refine_ls_weighting_details 'calc w=1/[\s^2^(Fo^2^)+(0.0505P)^2^+1.4149P] where P=(Fo^2^+2Fc^2^)/3'
_refine_ls_weighting_scheme calc
_refine_ls_wR_factor_gt 0.1374
_refine_ls_wR_factor_ref 0.1672
_reflns_number_gt 2218
_reflns_number_total 3995
_reflns_threshold_expression I>2\s(I)
_cod_data_source_file hy2599.cif
_cod_data_source_block I
_cod_depositor_comments
;
The following automatic conversions were performed:

'_chemical_melting_point' value 'not measured' was changed to '?' -
the value is undefined or not given.

Automatic conversion script
Id: cif_fix_values 1891 2012-01-12 08:04:46Z andrius 
;
_cod_database_code 2236915
_cod_database_fobs_code 2236915

loop_
_symmetry_equiv_pos_as_xyz
'x, y, z'
'-x, -y, -z'

loop_
_atom_site_type_symbol
_atom_site_label
_atom_site_fract_x
_atom_site_fract_y
_atom_site_fract_z
_atom_site_U_iso_or_equiv
_atom_site_adp_type
_atom_site_calc_flag
_atom_site_refinement_flags
_atom_site_occupancy
_atom_site_symmetry_multiplicity
_atom_site_disorder_assembly
_atom_site_disorder_group
Cu Cu 0.5000 0.5000 0.5000 0.0421(3) Uani d S 1 2 . .
C C1 0.2899(6) 0.3794(7) 0.2360(5) 0.0641(17) Uani d . 1 1 A .
H H1 0.1991 0.3656 0.2646 0.077 Uiso calc R 1 1 . .
C C2 0.5349(6) 0.4438(6) 0.2291(5) 0.0485(13) Uani d . 1 1 A .
H H2 0.6490 0.4841 0.2538 0.058 Uiso calc R 1 1 . .
C C3 0.4368(7) 0.3741(8) 0.1108(5) 0.0675(18) Uani d . 1 1 A .
H H3 0.4693 0.3573 0.0391 0.081 Uiso calc R 1 1 . .
C C4 0.1318(13) 0.1980(15) 0.0189(10) 0.053(4) Uani d P 0.554(18) 1 A 1
H H4A 0.1603 0.1171 -0.0048 0.063 Uiso calc PR 0.554(18) 1 A 1
H H4B 0.0399 0.1584 0.0543 0.063 Uiso calc PR 0.554(18) 1 A 1
C C5 0.0905(13) 0.2632(15) -0.0932(11) 0.058(4) Uani d P 0.554(18) 1 A 1
H H5A 0.1793 0.2974 -0.1322 0.069 Uiso calc PR 0.554(18) 1 A 1
H H5B 0.0664 0.3470 -0.0694 0.069 Uiso calc PR 0.554(18) 1 A 1
C C4' 0.1284(16) 0.305(2) 0.0057(13) 0.056(5) Uani d P 0.446(18) 1 A 2
H H4'1 0.0332 0.2855 0.0362 0.068 Uiso calc PR 0.446(18) 1 A 2
H H4'2 0.1494 0.3908 -0.0355 0.068 Uiso calc PR 0.446(18) 1 A 2
C C5' 0.1049(18) 0.1697(19) -0.0814(16) 0.065(5) Uani d P 0.446(18) 1 A 2
H H5'1 0.1007 0.0890 -0.0365 0.078 Uiso calc PR 0.446(18) 1 A 2
H H5'2 0.1929 0.1935 -0.1212 0.078 Uiso calc PR 0.446(18) 1 A 2
C C6 -0.0690(7) 0.1223(9) -0.1858(6) 0.082(2) Uani d . 1 1 . .
C C7 -0.1086(8) 0.2045(7) -0.2907(6) 0.078(2) Uani d D 1 1 A .
H H7A -0.1019 0.3000 -0.2517 0.094 Uiso calc R 1 1 . .
H H7B -0.0273 0.2267 -0.3370 0.094 Uiso calc R 1 1 . .
C C8 -0.2770(7) 0.1114(6) -0.3822(5) 0.0565(15) Uani d D 1 1 . .
H H8A -0.3585 0.0944 -0.3364 0.068 Uiso calc R 1 1 A .
H H8B -0.2967 0.1679 -0.4461 0.068 Uiso calc R 1 1 . .
C C9 -0.2189(6) -0.0582(6) -0.5301(5) 0.0482(13) Uani d . 1 1 . .
H H9 -0.1436 0.0150 -0.5605 0.058 Uiso calc R 1 1 A .
C C11 -0.3937(6) -0.1703(6) -0.4280(5) 0.0445(12) Uani d . 1 1 . .
H H11 -0.4599 -0.1853 -0.3738 0.053 Uiso calc R 1 1 A .
C C10 -0.2722(6) -0.2088(6) -0.5604(5) 0.0511(13) Uani d . 1 1 . .
H H10 -0.2386 -0.2577 -0.6164 0.061 Uiso calc R 1 1 . .
C C12 0.4074(6) 0.7806(6) 1.1100(5) 0.0474(13) Uani d . 1 1 . .
H H12 0.3943 0.7151 1.1664 0.057 Uiso calc R 1 1 . .
C C13 0.2935(6) 0.7343(5) 0.9885(5) 0.0432(12) Uani d . 1 1 . .
H H13 0.2051 0.6385 0.9657 0.052 Uiso calc R 1 1 . .
C C14 0.3102(5) 0.8269(5) 0.9041(4) 0.0349(11) Uani d . 1 1 . .
C C15 0.4423(5) 0.9768(5) 0.9385(4) 0.0366(11) Uani d . 1 1 . .
C C16 0.4633(6) 1.0791(6) 0.8548(4) 0.0422(12) Uani d . 1 1 . .
H H16 0.3876 1.0500 0.7748 0.051 Uiso calc R 1 1 . .
N N2 0.2814(6) 0.3331(7) 0.1160(4) 0.0786(18) Uani d . 1 1 . .
N N1 0.4413(5) 0.4466(4) 0.3081(4) 0.0413(10) Uani d . 1 1 . .
N N3 -0.2978(5) -0.0341(4) -0.4455(4) 0.0411(10) Uani d . 1 1 A .
N N4 -0.3829(5) -0.2802(5) -0.4970(4) 0.0426(10) Uani d . 1 1 . .
O O1 0.0560(4) 0.6024(4) 0.7469(4) 0.0597(10) Uani d . 1 1 . .
O O2 0.2596(4) 0.7717(4) 0.6604(3) 0.0529(10) Uani d . 1 1 . .
O O3 0.0816(4) 0.8556(4) 0.7419(3) 0.0544(10) Uani d . 1 1 . .
S S1 0.16398(15) 0.75847(15) 0.75061(12) 0.0442(4) Uani d . 1 1 . .
O O1W 0.2295(5) 0.5212(5) 0.4900(4) 0.0657(12) Uani d D 1 1 . .
H H1A 0.217(7) 0.588(6) 0.542(5) 0.099 Uiso d D 1 1 . .
H H1B 0.144(5) 0.486(7) 0.420(3) 0.099 Uiso d D 1 1 . .

loop_
_atom_site_aniso_label
_atom_site_aniso_U_11
_atom_site_aniso_U_22
_atom_site_aniso_U_33
_atom_site_aniso_U_12
_atom_site_aniso_U_13
_atom_site_aniso_U_23
Cu 0.0430(5) 0.0387(5) 0.0300(5) 0.0065(4) 0.0085(4) -0.0002(3)
C1 0.035(3) 0.098(5) 0.038(3) 0.015(3) 0.009(3) -0.007(3)
C2 0.036(3) 0.062(4) 0.037(3) 0.016(2) 0.007(2) 0.000(2)
C3 0.055(3) 0.102(5) 0.032(3) 0.025(3) 0.015(3) -0.006(3)
C4 0.054(6) 0.051(8) 0.035(7) 0.012(5) 0.002(5) 0.004(5)
C5 0.057(7) 0.049(8) 0.047(8) 0.017(6) -0.007(6) 0.004(5)
C4' 0.046(7) 0.068(12) 0.039(9) 0.023(7) -0.006(6) -0.007(7)
C5' 0.074(10) 0.046(9) 0.061(11) 0.034(8) -0.011(8) -0.009(7)
C6 0.054(4) 0.104(6) 0.046(4) 0.018(4) -0.020(3) -0.015(3)
C7 0.070(4) 0.050(4) 0.074(4) -0.004(3) 0.019(4) -0.027(3)
C8 0.072(4) 0.045(3) 0.053(3) 0.027(3) 0.016(3) 0.010(3)
C9 0.049(3) 0.046(3) 0.045(3) 0.012(2) 0.021(3) 0.009(2)
C11 0.041(3) 0.044(3) 0.040(3) 0.012(2) 0.009(2) 0.005(2)
C10 0.054(3) 0.050(3) 0.048(3) 0.017(3) 0.027(3) 0.005(2)
C12 0.057(3) 0.042(3) 0.044(3) 0.018(3) 0.022(3) 0.013(2)
C13 0.042(3) 0.032(3) 0.048(3) 0.010(2) 0.016(2) 0.002(2)
C14 0.027(2) 0.038(3) 0.035(2) 0.012(2) 0.008(2) -0.001(2)
C15 0.033(2) 0.038(3) 0.037(2) 0.016(2) 0.0092(19) 0.003(2)
C16 0.045(3) 0.043(3) 0.036(3) 0.019(2) 0.008(2) 0.007(2)
N2 0.038(2) 0.133(5) 0.030(2) 0.016(3) 0.001(2) -0.015(3)
N1 0.038(2) 0.042(2) 0.036(2) 0.0116(18) 0.0102(19) 0.0011(17)
N3 0.040(2) 0.038(2) 0.035(2) 0.0113(19) 0.0035(18) 0.0040(17)
N4 0.046(2) 0.040(2) 0.036(2) 0.0132(19) 0.0129(19) 0.0054(18)
O1 0.048(2) 0.045(2) 0.059(2) 0.0027(17) 0.0022(18) 0.0011(17)
O2 0.052(2) 0.059(2) 0.042(2) 0.0200(18) 0.0161(17) -0.0015(16)
O3 0.044(2) 0.062(2) 0.057(2) 0.0268(19) 0.0090(18) 0.0094(18)
S1 0.0364(7) 0.0429(8) 0.0408(7) 0.0108(6) 0.0052(6) -0.0013(5)
O1W 0.055(2) 0.068(3) 0.059(3) 0.028(2) -0.001(2) -0.015(2)

loop_
_atom_type_symbol
_atom_type_description
_atom_type_scat_dispersion_real
_atom_type_scat_dispersion_imag
_atom_type_scat_source
C C 0.0033 0.0016 'International Tables Vol C Tables 4.2.6.8 and 6.1.1.4'
N N 0.0061 0.0033 'International Tables Vol C Tables 4.2.6.8 and 6.1.1.4'
O O 0.0106 0.0060 'International Tables Vol C Tables 4.2.6.8 and 6.1.1.4'
S S 0.1246 0.1234 'International Tables Vol C Tables 4.2.6.8 and 6.1.1.4'
Cu Cu 0.3201 1.2651 'International Tables Vol C Tables 4.2.6.8 and 6.1.1.4'
H H 0.0000 0.0000 'International Tables Vol C Tables 4.2.6.8 and 6.1.1.4'

loop_
_geom_angle_atom_site_label_1
_geom_angle_atom_site_label_2
_geom_angle_atom_site_label_3
_geom_angle_site_symmetry_1
_geom_angle_site_symmetry_3
_geom_angle
N4 Cu N4 2 1_666 180.0000(10)
N4 Cu N1 2 2_666 91.92(16)
N4 Cu N1 1_666 2_666 88.08(16)
N4 Cu N1 2 . 88.08(16)
N4 Cu N1 1_666 . 91.92(16)
N1 Cu N1 2_666 . 180.0000(10)
O1W Cu N1 . . 91.80(17)
O1W Cu N4 . 1_666 91.02(18)
O1W Cu N4 . 2_555 88.98(18)
O1W Cu O1W . 2_666 180.00
O1W Cu N1 . 2_666 88.20(17)
N1 C1 N2 . . 111.5(5)
N1 C1 H1 . . 124.3
N2 C1 H1 . . 124.3
C3 C2 N1 . . 109.5(5)
C3 C2 H2 . . 125.3
N1 C2 H2 . . 125.3
C2 C3 N2 . . 106.4(5)
C2 C3 H3 . . 126.8
N2 C3 H3 . . 126.8
C5 C4 N2 . . 104.6(10)
C5 C4 H4A . . 110.8
N2 C4 H4A . . 110.8
C5 C4 H4B . . 110.8
N2 C4 H4B . . 110.8
H4A C4 H4B . . 108.9
C4 C5 C6 . . 102.3(10)
C4 C5 H5A . . 111.3
C6 C5 H5A . . 111.3
C4 C5 H5B . . 111.3
C6 C5 H5B . . 111.3
H5A C5 H5B . . 109.2
C5' C4' N2 . . 102.7(13)
C5' C4' H4'1 . . 111.2
N2 C4' H4'1 . . 111.2
C5' C4' H4'2 . . 111.2
N2 C4' H4'2 . . 111.2
H4'1 C4' H4'2 . . 109.1
C4' C5' C6 . . 103.8(12)
C4' C5' H5'1 . . 111.0
C6 C5' H5'1 . . 111.0
C4' C5' H5'2 . . 111.0
C6 C5' H5'2 . . 111.0
H5'1 C5' H5'2 . . 109.0
C7 C6 C5 . . 97.8(7)
C7 C6 C5' . . 128.2(9)
C8 C7 C6 . . 112.0(5)
C8 C7 H7A . . 109.2
C6 C7 H7A . . 109.2
C8 C7 H7B . . 109.2
C6 C7 H7B . . 109.2
H7A C7 H7B . . 107.9
N3 C8 C7 . . 112.9(5)
N3 C8 H8A . . 109.0
C7 C8 H8A . . 109.0
N3 C8 H8B . . 109.0
C7 C8 H8B . . 109.0
H8A C8 H8B . . 107.8
C10 C9 N3 . . 106.1(5)
C10 C9 H9 . . 127.0
N3 C9 H9 . . 127.0
N4 C11 N3 . . 111.7(5)
N4 C11 H11 . . 124.2
N3 C11 H11 . . 124.2
C9 C10 N4 . . 110.3(5)
C9 C10 H10 . . 124.8
N4 C10 H10 . . 124.8
C16 C12 C13 2_677 . 120.1(5)
C16 C12 H12 2_677 . 120.0
C13 C12 H12 . . 120.0
C14 C13 C12 . . 121.2(4)
C14 C13 H13 . . 119.4
C12 C13 H13 . . 119.4
C13 C14 C15 . . 120.5(4)
C13 C14 S1 . . 118.6(4)
C15 C14 S1 . . 120.9(4)
C16 C15 C15 . 2_677 119.2(5)
C16 C15 C14 . . 122.7(4)
C15 C15 C14 2_677 . 118.1(5)
C12 C16 C15 2_677 . 120.9(5)
C12 C16 H16 2_677 . 119.5
C15 C16 H16 . . 119.5
C1 N2 C3 . . 107.3(4)
C1 N2 C4 . . 125.1(6)
C3 N2 C4 . . 122.1(6)
C1 N2 C4' . . 120.2(7)
C3 N2 C4' . . 127.6(7)
C1 N1 C2 . . 105.4(4)
C1 N1 Cu . . 122.5(4)
C2 N1 Cu . . 131.1(3)
C11 N3 C9 . . 106.9(4)
C11 N3 C8 . . 126.2(5)
C9 N3 C8 . . 126.8(5)
C11 N4 C10 . . 105.0(4)
C11 N4 Cu . 1_444 126.0(4)
C10 N4 Cu . 1_444 129.0(4)
O1 S1 O3 . . 113.4(2)
O1 S1 O2 . . 112.4(2)
O3 S1 O2 . . 113.0(2)
O1 S1 C14 . . 105.8(2)
O3 S1 C14 . . 105.9(2)
O2 S1 C14 . . 105.5(2)
H1A O1W H1B . . 107(5)

loop_
_geom_bond_atom_site_label_1
_geom_bond_atom_site_label_2
_geom_bond_site_symmetry_2
_geom_bond_distance
Cu N4 2 1.988(4)
Cu N1 . 2.021(4)
Cu O1W . 2.587(5)
C1 N1 . 1.302(6)
C1 N2 . 1.331(7)
C1 H1 . 0.9300
C2 C3 . 1.339(7)
C2 N1 . 1.368(6)
C2 H2 . 0.9300
C3 N2 . 1.350(7)
C3 H3 . 0.9300
C4 C5 . 1.49(2)
C4 N2 . 1.553(11)
C4 H4A . 0.9700
C4 H4B . 0.9700
C5 C6 . 1.597(12)
C5 H5A . 0.9700
C5 H5B . 0.9700
C4' C5' . 1.48(3)
C4' N2 . 1.555(14)
C4' H4'1 . 0.9700
C4' H4'2 . 0.9700
C5' C6 . 1.615(15)
C5' H5'1 . 0.9700
C5' H5'2 . 0.9700
C6 C7 . 1.537(10)
C7 C8 . 1.504(7)
C7 H7A . 0.9700
C7 H7B . 0.9700
C8 N3 . 1.453(6)
C8 H8A . 0.9700
C8 H8B . 0.9700
C9 C10 . 1.343(7)
C9 N3 . 1.367(6)
C9 H9 . 0.9300
C11 N4 . 1.316(6)
C11 N3 . 1.339(6)
C11 H11 . 0.9300
C10 N4 . 1.368(6)
C10 H10 . 0.9300
C12 C16 2_677 1.360(7)
C12 C13 . 1.406(7)
C12 H12 . 0.9300
C13 C14 . 1.355(6)
C13 H13 . 0.9300
C14 C15 . 1.432(6)
C14 S1 . 1.781(4)
C15 C16 . 1.417(6)
C15 C15 2_677 1.425(9)
C16 C12 2_677 1.360(7)
C16 H16 . 0.9300
N4 Cu 1_444 1.988(4)
O1 S1 . 1.448(4)
O2 S1 . 1.457(4)
O3 S1 . 1.449(4)
O1W H1A . 0.89(6)
O1W H1B . 0.89(4)

loop_
_geom_hbond_atom_site_label_D
_geom_hbond_atom_site_label_H
_geom_hbond_atom_site_label_A
_geom_hbond_site_symmetry_A
_geom_hbond_distance_DH
_geom_hbond_distance_HA
_geom_hbond_distance_DA
_geom_hbond_angle_DHA
O1W H1A O2 . 0.89(6) 1.97(6) 2.836(6) 163(6)
O1W H1B O1 2_566 0.89(4) 2.11(4) 3.001(6) 178(7)

loop_
_geom_torsion_atom_site_label_1
_geom_torsion_atom_site_label_2
_geom_torsion_atom_site_label_3
_geom_torsion_atom_site_label_4
_geom_torsion_site_symmetry_1
_geom_torsion_site_symmetry_4
_geom_torsion
N1 C2 C3 N2 . . -0.1(7)
N2 C4 C5 C6 . . -177.0(7)
N2 C4' C5' C6 . . 171.5(9)
C4 C5 C6 C7 . . 175.4(10)
C4 C5 C6 C5' . . -34.7(13)
C4' C5' C6 C7 . . 70.9(16)
C4' C5' C6 C5 . . 31.7(12)
C5 C6 C7 C8 . . -167.3(7)
C5' C6 C7 C8 . . 170.4(9)
C6 C7 C8 N3 . . -59.1(7)
N3 C9 C10 N4 . . 0.1(6)
C16 C12 C13 C14 2_677 . 0.5(8)
C12 C13 C14 C15 . . -2.0(7)
C12 C13 C14 S1 . . 178.4(4)
C13 C14 C15 C16 . . -178.6(5)
S1 C14 C15 C16 . . 0.9(6)
C13 C14 C15 C15 . 2_677 2.1(8)
S1 C14 C15 C15 . 2_677 -178.3(4)
C15 C15 C16 C12 2_677 2_677 0.8(8)
C14 C15 C16 C12 . 2_677 -178.5(5)
N1 C1 N2 C3 . . -0.5(8)
N1 C1 N2 C4 . . 153.4(8)
N1 C1 N2 C4' . . -157.5(9)
C2 C3 N2 C1 . . 0.3(8)
C2 C3 N2 C4 . . -154.5(8)
C2 C3 N2 C4' . . 155.1(10)
C5 C4 N2 C1 . . 125.9(9)
C5 C4 N2 C3 . . -83.8(12)
C5 C4 N2 C4' . . 28.3(11)
C5' C4' N2 C1 . . -142.0(11)
C5' C4' N2 C3 . . 66.1(17)
C5' C4' N2 C4 . . -31.9(11)
N2 C1 N1 C2 . . 0.5(7)
N2 C1 N1 Cu . . -169.3(4)
C3 C2 N1 C1 . . -0.2(7)
C3 C2 N1 Cu . . 168.3(4)
N4 Cu N1 C1 2 . 61.3(5)
N4 Cu N1 C1 1_666 . -118.7(5)
N4 Cu N1 C2 2 . -105.5(5)
N4 Cu N1 C2 1_666 . 74.5(5)
N4 C11 N3 C9 . . -0.7(5)
N4 C11 N3 C8 . . -178.5(4)
C10 C9 N3 C11 . . 0.3(5)
C10 C9 N3 C8 . . 178.1(5)
C7 C8 N3 C11 . . 111.1(6)
C7 C8 N3 C9 . . -66.2(7)
N3 C11 N4 C10 . . 0.7(5)
N3 C11 N4 Cu . 1_444 179.0(3)
C9 C10 N4 C11 . . -0.5(6)
C9 C10 N4 Cu . 1_444 -178.7(3)
C13 C14 S1 O1 . . -3.7(5)
C15 C14 S1 O1 . . 176.8(4)
C13 C14 S1 O3 . . 117.0(4)
C15 C14 S1 O3 . . -62.6(4)
C13 C14 S1 O2 . . -123.0(4)
C15 C14 S1 O2 . . 57.4(4)
